data_7042506
loop_
_publ_author_name
'Szimhardt, Norbert'
'B\"olter, Marc F'
'Born, Maximilian'
'Klap\"otke, Thomas M'
'Stierstorfer, J\"org'

_publ_section_title
;
 Metal salts and complexes of 1,1'-dinitramino-5,5'-bitetrazole.
;
_journal_issue 15
_journal_name_full 'Dalton transactions (Cambridge, England : 2003)'
_journal_page_first 5033
_journal_page_last 5040
_journal_paper_doi 10.1039/c7dt00536a
_journal_volume 46
_journal_year 2017
_chemical_formula_moiety 'C6 H8 N10 O4'
_chemical_formula_sum 'C6 H8 N10 O4'
_chemical_formula_weight 284.22
_chemical_name_common 'dimethyl 2,2-(1,2-diazidoethane-1,2-diylidene)bis(hydrazinecarboxylate)'
_chemical_name_systematic 'dimethyl 2,2-(1,2-diazidoethane-1,2-diylidene)bis(hydrazinecarboxylate)'
_space_group_crystal_system triclinic
_space_group_IT_number 2
_space_group_name_Hall '-P 1'
_space_group_name_H-M_alt 'P -1'
_symmetry_cell_setting triclinic
_symmetry_Int_Tables_number 2
_symmetry_space_group_name_Hall '-P 1'
_symmetry_space_group_name_H-M 'P -1'
_atom_sites_solution_hydrogens mixed
_audit_creation_date 08.06.2016
_audit_creation_method SHELXL-2013
_audit_update_record
;
2016-09-06 deposited with the CCDC.
2017-03-16 downloaded from the CCDC.
;
_cell_angle_alpha 81.092(5)
_cell_angle_beta 83.309(6)
_cell_angle_gamma 75.044(6)
_cell_formula_units_Z 1
_cell_length_a 4.1866(7)
_cell_length_b 7.2348(10)
_cell_length_c 10.3368(13)
_cell_measurement_reflns_used 1761
_cell_measurement_temperature 173(2)
_cell_measurement_theta_max 28.1990
_cell_measurement_theta_min 2.9392
_cell_volume 297.88(8)
_computing_cell_refinement 'APEX2 v2012.4-3 (Bruker AXS)'
_computing_data_collection 'Bruker Instrument Service v3.0.21'
_computing_data_reduction 'SAINT V8.18C (Bruker AXS Inc., 2011)'
_computing_structure_refinement 'SHELXL-2013 (Sheldrick, 2013)'
_diffrn_ambient_temperature 173(2)
_diffrn_detector_area_resol_mean 7.4074
_diffrn_measured_fraction_theta_full 0.988
_diffrn_measured_fraction_theta_max 0.988
_diffrn_measurement_device_type 'D8 Venture'
_diffrn_measurement_method 'mix of omega and phi scans'
_diffrn_radiation_type MoK\a
_diffrn_radiation_wavelength 0.71073
_diffrn_reflns_av_R_equivalents 0.0388
_diffrn_reflns_av_unetI/netI 0.0497
_diffrn_reflns_Laue_measured_fraction_full 0.988
_diffrn_reflns_Laue_measured_fraction_max 0.988
_diffrn_reflns_limit_h_max 4
_diffrn_reflns_limit_h_min -5
_diffrn_reflns_limit_k_max 8
_diffrn_reflns_limit_k_min -8
_diffrn_reflns_limit_l_max 12
_diffrn_reflns_limit_l_min -12
_diffrn_reflns_number 3156
_diffrn_reflns_point_group_measured_fraction_full 0.988
_diffrn_reflns_point_group_measured_fraction_max 0.988
_diffrn_reflns_theta_full 25.242
_diffrn_reflns_theta_max 25.999
_diffrn_reflns_theta_min 3.334
_diffrn_source 'rotating anode generator'
_exptl_absorpt_coefficient_mu 0.134
_exptl_absorpt_correction_T_max 0.9705
_exptl_absorpt_correction_T_min 0.8423
_exptl_absorpt_correction_type multi-scan
_exptl_absorpt_process_details
;
SADABS-2014/5 - Bruker AXS area detector scaling and absorption correction
;
_exptl_crystal_colour red
_exptl_crystal_density_diffrn 1.584
_exptl_crystal_density_method 'not measured'
_exptl_crystal_description rod
_exptl_crystal_F_000 146
_exptl_crystal_size_max 0.100
_exptl_crystal_size_mid 0.030
_exptl_crystal_size_min 0.010
_refine_diff_density_max 0.215
_refine_diff_density_min -0.220
_refine_diff_density_rms 0.058
_refine_ls_extinction_method none
_refine_ls_goodness_of_fit_ref 1.078
_refine_ls_hydrogen_treatment mixed
_refine_ls_matrix_type full
_refine_ls_number_parameters 96
_refine_ls_number_reflns 1159
_refine_ls_number_restraints 0
_refine_ls_restrained_S_all 1.078
_refine_ls_R_factor_all 0.0671
_refine_ls_R_factor_gt 0.0481
_refine_ls_shift/su_max 0.000
_refine_ls_shift/su_mean 0.000
_refine_ls_structure_factor_coef Fsqd
_refine_ls_weighting_details 'w=1/[\s^2^(Fo^2^)+(0.0457P)^2^+0.1107P] where P=(Fo^2^+2Fc^2^)/3'
_refine_ls_weighting_scheme calc
_refine_ls_wR_factor_gt 0.1108
_refine_ls_wR_factor_ref 0.1184
_reflns_Friedel_coverage 0.000
_reflns_number_gt 880
_reflns_number_total 1159
_reflns_threshold_expression 'I > 2\s(I)'
_cod_data_source_file c7dt00536a2.cif
_cod_data_source_block uv285
_cod_depositor_comments
;
The following automatic conversions were performed:

'_exptl_absorpt_correction_type' value 'Multi-Scan' changed to
'multi-scan' according to
/home/data/users/saulius/crontab/automatic-downloads/rss-feeds/RSC/lib/dictionaries/cif_core.dic
dictionary named 'cif_core.dic' version 2.4.2 from 2011-04-26.

Automatic conversion script
Id: cif_fix_values 4973 2017-02-22 13:04:09Z antanas 

 Adding full bibliography for 7042497--7042508.cif.
;
_cod_original_sg_symbol_H-M P-1
_cod_database_code 7042506
_shelx_space_group_comment
;
The symmetry employed for this shelxl refinement is uniquely defined
by the following loop, which should always be used as a source of
symmetry information in preference to the above space-group names.
They are only intended as comments.
;
_shelx_estimated_absorpt_t_min 0.987
_shelx_estimated_absorpt_t_max 0.999
_shelxl_version_number 2013-4

loop_
_space_group_symop_operation_xyz
'x, y, z'
'-x, -y, -z'

loop_
_atom_site_label
_atom_site_type_symbol
_atom_site_fract_x
_atom_site_fract_y
_atom_site_fract_z
_atom_site_U_iso_or_equiv
_atom_site_adp_type
_atom_site_occupancy
_atom_site_site_symmetry_order
_atom_site_calc_flag
_atom_site_refinement_flags_posn
_atom_site_refinement_flags_adp
O1 O 0.4581(4) 0.0262(2) 0.33507(14) 0.0286(4) Uani 1 1 d . .
O2 O 0.6122(4) 0.2782(2) 0.21065(14) 0.0300(4) Uani 1 1 d . .
N1 N 0.8779(5) 0.3103(3) 0.63183(17) 0.0284(5) Uani 1 1 d . .
N2 N 0.9990(5) 0.3308(2) 0.73122(19) 0.0310(5) Uani 1 1 d . .
N3 N 1.0870(6) 0.3252(3) 0.8309(2) 0.0459(6) Uani 1 1 d . .
N4 N 0.8326(4) 0.3712(2) 0.40732(17) 0.0220(4) Uani 1 1 d . .
N5 N 0.6929(4) 0.2174(2) 0.42582(18) 0.0239(4) Uani 1 1 d . .
C1 C 0.9261(5) 0.4168(3) 0.50926(19) 0.0208(5) Uani 1 1 d . .
C5 C 0.5790(5) 0.1641(3) 0.3233(2) 0.0224(5) Uani 1 1 d . .
C10 C 0.4838(7) 0.2282(4) 0.1011(2) 0.0396(6) Uani 1 1 d . .
H10A H 0.5978 0.0957 0.0867 0.059 Uiso 1 1 calc R U
H10B H 0.5205 0.3168 0.0222 0.059 Uiso 1 1 calc R U
H10C H 0.2455 0.2380 0.1199 0.059 Uiso 1 1 calc R U
H5 H 0.658(7) 0.152(4) 0.505(3) 0.053(8) Uiso 1 1 d . .

loop_
_atom_site_aniso_label
_atom_site_aniso_U_11
_atom_site_aniso_U_22
_atom_site_aniso_U_33
_atom_site_aniso_U_23
_atom_site_aniso_U_13
_atom_site_aniso_U_12
O1 0.0347(9) 0.0264(8) 0.0303(9) -0.0056(6) -0.0056(7) -0.0151(7)
O2 0.0380(9) 0.0345(9) 0.0237(8) -0.0029(6) -0.0061(7) -0.0188(7)
N1 0.0362(11) 0.0294(10) 0.0259(10) -0.0013(8) -0.0097(8) -0.0175(8)
N2 0.0398(12) 0.0262(10) 0.0302(11) -0.0007(8) -0.0043(9) -0.0151(9)
N3 0.0710(16) 0.0469(13) 0.0277(11) -0.0013(9) -0.0135(11) -0.0260(12)
N4 0.0188(9) 0.0205(9) 0.0293(10) -0.0047(7) -0.0032(7) -0.0078(7)
N5 0.0254(10) 0.0243(9) 0.0257(10) -0.0034(8) -0.0031(8) -0.0124(8)
C1 0.0159(10) 0.0214(10) 0.0252(11) -0.0041(8) -0.0029(8) -0.0039(8)
C5 0.0196(11) 0.0220(10) 0.0269(11) -0.0065(8) -0.0024(9) -0.0052(9)
C10 0.0501(16) 0.0481(15) 0.0291(13) -0.0043(11) -0.0106(11) -0.0243(13)

loop_
_atom_type_symbol
_atom_type_description
_atom_type_scat_dispersion_real
_atom_type_scat_dispersion_imag
_atom_type_scat_source
C C 0.0033 0.0016 'International Tables Vol C Tables 4.2.6.8 and 6.1.1.4'
N N 0.0061 0.0033 'International Tables Vol C Tables 4.2.6.8 and 6.1.1.4'
O O 0.0106 0.0060 'International Tables Vol C Tables 4.2.6.8 and 6.1.1.4'
H H 0.0000 0.0000 'International Tables Vol C Tables 4.2.6.8 and 6.1.1.4'

loop_
_geom_angle_atom_site_label_1
_geom_angle_atom_site_label_2
_geom_angle_atom_site_label_3
_geom_angle
_geom_angle_site_symmetry_3
C5 O2 C10 114.39(16) .
N2 N1 C1 122.53(17) .
N3 N2 N1 168.7(2) .
C1 N4 N5 116.92(17) .
C5 N5 N4 120.30(17) .
C5 N5 H5 116.3(18) .
N4 N5 H5 123.2(18) .
N4 C1 N1 119.35(18) .
N4 C1 C1 117.4(2) 2_766
N1 C1 C1 123.2(2) 2_766
O1 C5 O2 124.29(18) .
O1 C5 N5 122.40(19) .
O2 C5 N5 113.32(17) .
O2 C10 H10A 109.5 .
O2 C10 H10B 109.5 .
H10A C10 H10B 109.5 .
O2 C10 H10C 109.5 .
H10A C10 H10C 109.5 .
H10B C10 H10C 109.5 .

loop_
_geom_bond_atom_site_label_1
_geom_bond_atom_site_label_2
_geom_bond_distance
_geom_bond_site_symmetry_2
O1 C5 1.214(2) .
O2 C5 1.334(2) .
O2 C10 1.439(3) .
N1 N2 1.242(2) .
N1 C1 1.399(3) .
N2 N3 1.126(3) .
N4 C1 1.282(3) .
N4 N5 1.364(2) .
N5 C5 1.356(3) .
N5 H5 0.89(3) .
C1 C1 1.468(4) 2_766
C10 H10A 0.9800 .
C10 H10B 0.9800 .
C10 H10C 0.9800 .

loop_
_geom_hbond_atom_site_label_D
_geom_hbond_atom_site_label_H
_geom_hbond_atom_site_label_A
_geom_hbond_distance_DH
_geom_hbond_distance_HA
_geom_hbond_distance_DA
_geom_hbond_angle_DHA
_geom_hbond_site_symmetry_A
N5 H5 O1 0.89(3) 2.03(3) 2.912(2) 169(3) 2_656
N5 H5 O1 0.89(3) 2.03(3) 2.912(2) 169(3) 2_656

loop_
_geom_torsion_atom_site_label_1
_geom_torsion_atom_site_label_2
_geom_torsion_atom_site_label_3
_geom_torsion_atom_site_label_4
_geom_torsion
_geom_torsion_site_symmetry_4
C1 N1 N2 N3 -176.1(11) .
C1 N4 N5 C5 178.05(18) .
N5 N4 C1 N1 -0.7(3) .
N5 N4 C1 C1 -179.4(2) 2_766
N2 N1 C1 N4 170.7(2) .
N2 N1 C1 C1 -10.6(4) 2_766
C10 O2 C5 O1 1.5(3) .
C10 O2 C5 N5 -178.18(18) .
N4 N5 C5 O1 178.71(18) .
N4 N5 C5 O2 -1.6(3) .
